data_4316406
loop_
_publ_author_name
'Iraida A. Charushnikova'
'Nikolai N. Krot'
'Vadim I. Makarenkov'

_publ_section_title
;
 Structure Determination of Neptunium(VI) \m3-Hydroxobenzoate,
 [(NpO2)2(\m3-OH)2(H5C6COO)2].2H2O
;
_journal_name_full 'Inorganic Chemistry'
_journal_page_first 7611
_journal_page_last 7613
_journal_paper_doi 10.1021/ic100951y
_journal_volume 49
_journal_year 2010
_chemical_formula_moiety 'C14 H12 Np2 O10, 2(O H2)'
_chemical_formula_sum 'C14 H16 Np2 O12'
_chemical_formula_weight 850.27
_chemical_name_systematic
; 
 ? 
;
_space_group_IT_number 161
_symmetry_cell_setting trigonal
_symmetry_space_group_name_Hall 'R 3 -2"c'
_symmetry_space_group_name_H-M 'R 3 c :H'
_atom_sites_solution_hydrogens geom
_atom_sites_solution_primary direct
_atom_sites_solution_secondary difmap
_audit_creation_method SHELXL-97
_cell_angle_alpha 90.00
_cell_angle_beta 90.00
_cell_angle_gamma 120.00
_cell_formula_units_Z 18
_cell_length_a 38.4784(10)
_cell_length_b 38.4784(10)
_cell_length_c 8.7086(2)
_cell_measurement_reflns_used 9784
_cell_measurement_temperature 100(2)
_cell_measurement_theta_max 27.80
_cell_measurement_theta_min 3.82
_cell_volume 11166.4(5)
_computing_cell_refinement SAINT-Plus
_computing_data_collection SMART
_computing_data_reduction SAINT-Plus
_computing_molecular_graphics SHRLXTL97
_computing_publication_material SHELXTL97
_computing_structure_refinement SHELXL97
_computing_structure_solution SHELXS97
_diffrn_ambient_temperature 100(2)
_diffrn_measured_fraction_theta_full 0.998
_diffrn_measured_fraction_theta_max 0.998
_diffrn_measurement_device_type 'Bruker KAPPA APEX II CCD area detector'
_diffrn_measurement_method '\f- and \w-scans'
_diffrn_radiation_monochromator graphite
_diffrn_radiation_source 'fine-focus sealed tube'
_diffrn_radiation_type MoK\a
_diffrn_radiation_wavelength 0.71073
_diffrn_reflns_av_R_equivalents 0.0489
_diffrn_reflns_av_sigmaI/netI 0.0346
_diffrn_reflns_limit_h_max 50
_diffrn_reflns_limit_h_min -50
_diffrn_reflns_limit_k_max 50
_diffrn_reflns_limit_k_min -50
_diffrn_reflns_limit_l_max 11
_diffrn_reflns_limit_l_min -9
_diffrn_reflns_number 35033
_diffrn_reflns_theta_full 27.90
_diffrn_reflns_theta_max 27.90
_diffrn_reflns_theta_min 2.80
_exptl_absorpt_coefficient_mu 8.376
_exptl_absorpt_correction_T_max 0.680
_exptl_absorpt_correction_T_min 0.399
_exptl_absorpt_correction_type multi-scan
_exptl_absorpt_process_details 'SADABS (Sheldrick, 1996)'
_exptl_crystal_colour brown
_exptl_crystal_density_diffrn 2.276
_exptl_crystal_density_method 'not measured'
_exptl_crystal_description needle
_exptl_crystal_F_000 6876
_exptl_crystal_size_max 0.35
_exptl_crystal_size_mid 0.08
_exptl_crystal_size_min 0.05
_refine_diff_density_max 2.788
_refine_diff_density_min -1.411
_refine_diff_density_rms 0.257
_refine_ls_abs_structure_details 'Flack H D (1983), Acta Cryst. A39, 876-881'
_refine_ls_abs_structure_Flack 0.01(5)
_refine_ls_extinction_method none
_refine_ls_goodness_of_fit_ref 1.062
_refine_ls_hydrogen_treatment constr
_refine_ls_matrix_type full
_refine_ls_number_parameters 247
_refine_ls_number_reflns 4962
_refine_ls_number_restraints 5
_refine_ls_restrained_S_all 1.062
_refine_ls_R_factor_all 0.0728
_refine_ls_R_factor_gt 0.0553
_refine_ls_shift/su_max 0.001
_refine_ls_shift/su_mean 0.000
_refine_ls_structure_factor_coef Fsqd
_refine_ls_weighting_details 'calc w=1/[\s^2^(Fo^2^)+(0.0696P)^2^+523.7540P] where P=(Fo^2^+2Fc^2^)/3'
_refine_ls_weighting_scheme calc
_refine_ls_wR_factor_gt 0.1380
_refine_ls_wR_factor_ref 0.1534
_reflns_number_gt 4103
_reflns_number_total 4962
_reflns_threshold_expression >2sigma(I)
_cod_data_source_file ic100951y_si_002.cif
_cod_data_source_block npbb
_cod_original_sg_symbol_H-M 'R 3 c'
_cod_database_code 4316406

loop_
_symmetry_equiv_pos_as_xyz
'x, y, z'
'-y, x-y, z'
'-x+y, -x, z'
'-y, -x, z+1/2'
'-x+y, y, z+1/2'
'x, x-y, z+1/2'
'x+2/3, y+1/3, z+1/3'
'-y+2/3, x-y+1/3, z+1/3'
'-x+y+2/3, -x+1/3, z+1/3'
'-y+2/3, -x+1/3, z+5/6'
'-x+y+2/3, y+1/3, z+5/6'
'x+2/3, x-y+1/3, z+5/6'
'x+1/3, y+2/3, z+2/3'
'-y+1/3, x-y+2/3, z+2/3'
'-x+y+1/3, -x+2/3, z+2/3'
'-y+1/3, -x+2/3, z+7/6'
'-x+y+1/3, y+2/3, z+7/6'
'x+1/3, x-y+2/3, z+7/6'

loop_
_atom_site_label
_atom_site_type_symbol
_atom_site_fract_x
_atom_site_fract_y
_atom_site_fract_z
_atom_site_U_iso_or_equiv
_atom_site_adp_type
_atom_site_occupancy
_atom_site_symmetry_multiplicity
_atom_site_calc_flag
_atom_site_refinement_flags
_atom_site_disorder_assembly
_atom_site_disorder_group
Np1 Np 0.21806(2) 0.79015(2) 0.86471(7) 0.0449(2) Uani 1 1 d D . .
Np2 Np 0.16192(2) 0.82972(3) 0.60935(9) 0.0528(2) Uani 1 1 d D . .
O11 O 0.1807(4) 0.7405(3) 0.8209(14) 0.050(3) Uani 1 1 d D . .
O12 O 0.2546(4) 0.8392(4) 0.9049(16) 0.070(5) Uani 1 1 d D . .
O21 O 0.1247(4) 0.7815(4) 0.5686(14) 0.067(4) Uani 1 1 d D . .
O22 O 0.1987(4) 0.8778(4) 0.6515(14) 0.069(5) Uani 1 1 d D . .
O1 O 0.1645(6) 0.8075(6) 0.8587(15) 0.071(4) Uani 1 1 d . . .
H1 H 0.1393 0.7809 0.8667 0.085 Uiso 1 1 calc R . .
O2 O 0.2116(5) 0.8092(5) 0.6129(13) 0.062(4) Uani 1 1 d . . .
H2 H 0.2368 0.8358 0.6048 0.074 Uiso 1 1 calc R . .
O3 O 0.2480(4) 0.7638(4) 1.0275(13) 0.046(3) Uani 1 1 d . . .
O4 O 0.2115(4) 0.7283(4) 1.2262(11) 0.043(3) Uani 1 1 d . . .
O5 O 0.1425(4) 0.8662(4) 0.9503(14) 0.053(4) Uani 1 1 d . . .
O6 O 0.1091(5) 0.8315(5) 0.7480(13) 0.060(4) Uani 1 1 d . . .
C1 C 0.2315(4) 0.7314(5) 1.1078(16) 0.031(3) Uani 1 1 d . . .
C2 C 0.2410(5) 0.7005(4) 1.0691(18) 0.032(3) Uani 1 1 d . . .
C3 C 0.2656(4) 0.7048(6) 0.9533(18) 0.041(4) Uani 1 1 d . . .
H3 H 0.2778 0.7294 0.8980 0.050 Uiso 1 1 calc R . .
C4 C 0.2742(6) 0.6753(7) 0.909(2) 0.056(5) Uani 1 1 d . . .
H4 H 0.2927 0.6798 0.8293 0.067 Uiso 1 1 calc R . .
C5 C 0.2548(7) 0.6393(7) 0.986(2) 0.058(5) Uani 1 1 d . . .
H5 H 0.2583 0.6178 0.9531 0.069 Uiso 1 1 calc R . .
C6 C 0.2307(7) 0.6338(7) 1.109(2) 0.062(6) Uani 1 1 d . . .
H6 H 0.2202 0.6099 1.1681 0.075 Uiso 1 1 calc R . .
C7 C 0.2213(6) 0.6641(5) 1.1477(16) 0.044(4) Uani 1 1 d . . .
H7 H 0.2021 0.6596 1.2251 0.053 Uiso 1 1 calc R . .
C8 C 0.1127(7) 0.8511(6) 0.870(2) 0.047(5) Uani 1 1 d . . .
C9 C 0.0760(7) 0.8539(6) 0.9147(18) 0.053(5) Uani 1 1 d . . .
C10 C 0.0407(7) 0.8408(7) 0.822(2) 0.065(6) Uani 1 1 d . . .
H8 H 0.0406 0.8318 0.7202 0.078 Uiso 1 1 calc R . .
C11 C 0.0084(6) 0.8410(6) 0.872(2) 0.052(4) Uani 1 1 d . . .
H9 H -0.0142 0.8331 0.8072 0.062 Uiso 1 1 calc R . .
C12 C 0.0080(7) 0.8524(6) 1.016(2) 0.061(5) Uani 1 1 d . . .
H10 H -0.0162 0.8501 1.0540 0.073 Uiso 1 1 calc R . .
C13 C 0.0403(8) 0.8674(7) 1.113(2) 0.073(7) Uani 1 1 d . . .
H11 H 0.0398 0.8779 1.2109 0.088 Uiso 1 1 calc R . .
C14 C 0.0736(7) 0.8664(7) 1.061(2) 0.064(6) Uani 1 1 d . . .
H12 H 0.0957 0.8747 1.1287 0.076 Uiso 1 1 calc R . .
O1W O -0.0010(6) 0.7011(7) 0.601(2) 0.037 Uani 0.50 1 d P . .
O2W O -0.0046(7) 0.7409(7) 0.400(3) 0.050 Uani 0.50 1 d P . .
O3W O 0.0928(12) 0.7372(11) 0.879(4) 0.092 Uani 0.50 1 d P . .
O4W O 0.0998(11) 0.6930(11) 0.626(5) 0.091 Uani 0.50 1 d P . .

loop_
_atom_site_aniso_label
_atom_site_aniso_U_11
_atom_site_aniso_U_22
_atom_site_aniso_U_33
_atom_site_aniso_U_23
_atom_site_aniso_U_13
_atom_site_aniso_U_12
Np1 0.0739(5) 0.0724(5) 0.0200(3) 0.0066(5) 0.0104(5) 0.0604(4)
Np2 0.0869(6) 0.0930(6) 0.0198(3) 0.0031(5) 0.0065(5) 0.0760(5)
O11 0.058(8) 0.059(8) 0.036(6) -0.006(6) 0.011(6) 0.032(7)
O12 0.128(14) 0.087(11) 0.043(8) 0.020(7) 0.032(8) 0.090(11)
O21 0.110(12) 0.101(12) 0.031(7) 0.013(7) 0.029(7) 0.084(11)
O22 0.092(11) 0.141(15) 0.027(6) 0.010(8) 0.016(7) 0.098(12)
O1 0.121(12) 0.127(13) 0.018(6) -0.004(8) -0.005(7) 0.103(12)
O2 0.124(11) 0.122(12) 0.008(5) 0.003(6) 0.007(6) 0.113(11)
O3 0.074(8) 0.059(8) 0.022(6) 0.002(5) 0.002(5) 0.046(7)
O4 0.061(7) 0.071(8) 0.019(5) 0.000(5) 0.012(5) 0.049(7)
O5 0.086(10) 0.098(10) 0.022(6) -0.002(6) -0.004(6) 0.081(9)
O6 0.084(10) 0.108(12) 0.026(6) -0.001(7) 0.005(6) 0.077(9)
C1 0.031(7) 0.052(9) 0.022(7) -0.006(6) -0.006(6) 0.029(7)
C2 0.039(8) 0.025(6) 0.039(9) -0.012(6) -0.005(6) 0.022(6)
C3 0.025(7) 0.061(10) 0.034(8) -0.012(8) -0.011(6) 0.019(7)
C4 0.053(10) 0.081(15) 0.050(12) -0.017(10) -0.020(9) 0.046(11)
C5 0.069(13) 0.067(13) 0.060(13) -0.019(11) -0.022(11) 0.051(12)
C6 0.095(16) 0.072(13) 0.031(9) -0.006(9) -0.025(10) 0.049(12)
C7 0.087(14) 0.055(10) 0.014(7) -0.016(6) -0.014(7) 0.053(10)
C8 0.089(14) 0.057(10) 0.028(8) 0.018(8) 0.022(9) 0.062(11)
C9 0.114(16) 0.076(12) 0.017(7) 0.006(8) 0.012(9) 0.085(13)
C10 0.073(14) 0.072(14) 0.046(12) -0.007(10) 0.007(10) 0.034(12)
C11 0.060(11) 0.067(12) 0.044(10) -0.003(9) 0.007(9) 0.043(10)
C12 0.074(14) 0.060(12) 0.055(13) 0.005(10) 0.008(11) 0.038(11)
C13 0.13(2) 0.093(16) 0.048(12) -0.007(11) 0.018(13) 0.094(17)
C14 0.089(16) 0.103(17) 0.027(9) -0.002(10) 0.007(9) 0.069(14)
O1W 0.033 0.052 0.025 -0.006 0.005 0.019
O2W 0.043 0.046 0.064 0.011 0.000 0.024
O3W 0.096 0.089 0.075 -0.006 0.019 0.033
O4W 0.089 0.085 0.097 -0.011 0.013 0.040

loop_
_atom_type_symbol
_atom_type_description
_atom_type_scat_dispersion_real
_atom_type_scat_dispersion_imag
_atom_type_scat_source
C C 0.0033 0.0016 'International Tables Vol C Tables 4.2.6.8 and 6.1.1.4'
H H 0.0000 0.0000 'International Tables Vol C Tables 4.2.6.8 and 6.1.1.4'
O O 0.0106 0.0060 'International Tables Vol C Tables 4.2.6.8 and 6.1.1.4'
Np Np -11.4937 4.1493 'International Tables Vol C Tables 4.2.6.8 and 6.1.1.4'

loop_
_geom_angle_atom_site_label_1
_geom_angle_atom_site_label_2
_geom_angle_atom_site_label_3
_geom_angle
_geom_angle_site_symmetry_1
_geom_angle_site_symmetry_3
_geom_angle_publ_flag
O12 Np1 O11 179.0(7) . . ?
O12 Np1 O3 92.4(6) . . ?
O11 Np1 O3 88.5(5) . . ?
O12 Np1 O2 90.2(6) . . ?
O11 Np1 O2 88.8(6) . . ?
O3 Np1 O2 147.4(4) . . ?
O12 Np1 O2 87.4(6) . 4_665 ?
O11 Np1 O2 93.2(6) . 4_665 ?
O3 Np1 O2 75.2(4) . 4_665 ?
O2 Np1 O2 137.4(5) . 4_665 ?
O12 Np1 O4 83.7(5) . 4_664 ?
O11 Np1 O4 96.2(5) . 4_664 ?
O3 Np1 O4 71.4(4) . 4_664 ?
O2 Np1 O4 76.6(4) . 4_664 ?
O2 Np1 O4 144.9(4) 4_665 4_664 ?
O12 Np1 O1 92.5(6) . . ?
O11 Np1 O1 87.1(6) . . ?
O3 Np1 O1 141.8(4) . . ?
O2 Np1 O1 70.4(4) . . ?
O2 Np1 O1 67.2(4) 4_665 . ?
O4 Np1 O1 146.8(4) 4_664 . ?
O12 Np1 Np2 71.8(4) . 4_665 ?
O11 Np1 Np2 108.3(4) . 4_665 ?
O3 Np1 Np2 109.1(3) . 4_665 ?
O2 Np1 Np2 102.5(3) . 4_665 ?
O2 Np1 Np2 37.1(3) 4_665 4_665 ?
O4 Np1 Np2 155.5(3) 4_664 4_665 ?
O1 Np1 Np2 38.2(3) . 4_665 ?
O12 Np1 Np2 89.8(5) . . ?
O11 Np1 Np2 89.4(4) . . ?
O3 Np1 Np2 176.3(3) . . ?
O2 Np1 Np2 35.5(3) . . ?
O2 Np1 Np2 101.9(3) 4_665 . ?
O4 Np1 Np2 111.9(3) 4_664 . ?
O1 Np1 Np2 35.0(3) . . ?
Np2 Np1 Np2 68.708(14) 4_665 . ?
O22 Np2 O21 179.4(6) . . ?
O22 Np2 O5 87.3(6) . 4_664 ?
O21 Np2 O5 92.7(6) . 4_664 ?
O22 Np2 O1 91.9(6) . . ?
O21 Np2 O1 87.8(7) . . ?
O5 Np2 O1 146.3(5) 4_664 . ?
O22 Np2 O6 96.6(5) . . ?
O21 Np2 O6 82.9(6) . . ?
O5 Np2 O6 71.9(4) 4_664 . ?
O1 Np2 O6 74.8(5) . . ?
O22 Np2 O2 89.4(6) . . ?
O21 Np2 O2 90.9(6) . . ?
O5 Np2 O2 142.1(4) 4_664 . ?
O1 Np2 O2 71.5(4) . . ?
O6 Np2 O2 145.9(4) . . ?
O22 Np2 O1 89.6(6) . 4_664 ?
O21 Np2 O1 91.0(6) . 4_664 ?
O5 Np2 O1 74.9(4) 4_664 4_664 ?
O1 Np2 O1 138.8(6) . 4_664 ?
O6 Np2 O1 145.9(4) . 4_664 ?
O2 Np2 O1 67.3(4) . 4_664 ?
O22 Np2 Np1 107.5(4) . 4_664 ?
O21 Np2 Np1 73.0(4) . 4_664 ?
O5 Np2 Np1 109.7(3) 4_664 4_664 ?
O1 Np2 Np1 102.7(3) . 4_664 ?
O6 Np2 Np1 155.9(4) . 4_664 ?
O2 Np2 Np1 36.7(3) . 4_664 ?
O1 Np2 Np1 38.7(4) 4_664 4_664 ?
O22 Np2 Np1 88.9(4) . . ?
O21 Np2 Np1 91.1(5) . . ?
O5 Np2 Np1 175.1(4) 4_664 . ?
O1 Np2 Np1 36.8(4) . . ?
O6 Np2 Np1 111.6(3) . . ?
O2 Np2 Np1 34.8(3) . . ?
O1 Np2 Np1 102.1(3) 4_664 . ?
Np1 Np2 Np1 68.700(14) 4_664 . ?
Np2 O1 Np2 131.3(7) . 4_665 ?
Np2 O1 Np1 108.2(6) . . ?
Np2 O1 Np1 103.1(5) 4_665 . ?
Np2 O1 H1 103.8 . . ?
Np2 O1 H1 103.8 4_665 . ?
Np1 O1 H1 103.8 . . ?
Np1 O2 Np1 133.5(5) . 4_664 ?
Np1 O2 Np2 109.7(5) . . ?
Np1 O2 Np2 106.2(5) 4_664 . ?
Np1 O2 H2 100.7 . . ?
Np1 O2 H2 100.7 4_664 . ?
Np2 O2 H2 100.7 . . ?
C1 O3 Np1 129.4(11) . . ?
C1 O4 Np1 127.1(11) . 4_665 ?
C8 O5 Np2 131.7(12) . 4_665 ?
C8 O6 Np2 126.6(13) . . ?
O4 C1 O3 121.4(14) . . ?
O4 C1 C2 120.4(15) . . ?
O3 C1 C2 117.7(13) . . ?
C3 C2 C7 119.5(14) . . ?
C3 C2 C1 121.8(15) . . ?
C7 C2 C1 118.5(14) . . ?
C2 C3 C4 123.4(18) . . ?
C2 C3 H3 118.3 . . ?
C4 C3 H3 118.3 . . ?
C5 C4 C3 117.3(19) . . ?
C5 C4 H4 121.4 . . ?
C3 C4 H4 121.4 . . ?
C6 C5 C4 121.6(19) . . ?
C6 C5 H5 119.2 . . ?
C4 C5 H5 119.2 . . ?
C5 C6 C7 119(2) . . ?
C5 C6 H6 120.3 . . ?
C7 C6 H6 120.3 . . ?
C2 C7 C6 118.2(17) . . ?
C2 C7 H7 120.9 . . ?
C6 C7 H7 120.9 . . ?
O5 C8 O6 124.4(17) . . ?
O5 C8 C9 120.4(15) . . ?
O6 C8 C9 115.2(18) . . ?
C14 C9 C10 115.1(18) . . ?
C14 C9 C8 119.2(18) . . ?
C10 C9 C8 125.4(16) . . ?
C11 C10 C9 122.5(19) . . ?
C11 C10 H8 118.8 . . ?
C9 C10 H8 118.8 . . ?
C10 C11 C12 119(2) . . ?
C10 C11 H9 120.7 . . ?
C12 C11 H9 120.7 . . ?
C11 C12 C13 124(2) . . ?
C11 C12 H10 117.9 . . ?
C13 C12 H10 117.9 . . ?
C14 C13 C12 116.8(19) . . ?
C14 C13 H11 121.6 . . ?
C12 C13 H11 121.6 . . ?
C13 C14 C9 122(2) . . ?
C13 C14 H12 118.8 . . ?
C9 C14 H12 118.8 . . ?

loop_
_geom_bond_atom_site_label_1
_geom_bond_atom_site_label_2
_geom_bond_distance
_geom_bond_site_symmetry_2
_geom_bond_publ_flag
Np1 O12 1.734(13) . ?
Np1 O11 1.765(11) . ?
Np1 O3 2.350(12) . ?
Np1 O2 2.363(12) . ?
Np1 O2 2.388(12) 4_665 ?
Np1 O4 2.418(11) 4_664 ?
Np1 O1 2.461(15) . ?
Np1 Np2 3.8355(8) 4_665 ?
Np1 Np2 3.9012(9) . ?
Np2 O22 1.716(14) . ?
Np2 O21 1.722(14) . ?
Np2 O5 2.323(12) 4_664 ?
Np2 O1 2.355(13) . ?
Np2 O6 2.396(12) . ?
Np2 O2 2.408(12) . ?
Np2 O1 2.437(14) 4_664 ?
Np2 Np1 3.8355(8) 4_664 ?
O1 Np2 2.437(14) 4_665 ?
O1 H1 1.0000 . ?
O2 Np1 2.388(12) 4_664 ?
O2 H2 1.0000 . ?
O3 C1 1.29(2) . ?
O4 C1 1.256(17) . ?
O4 Np1 2.418(11) 4_665 ?
O5 C8 1.21(2) . ?
O5 Np2 2.323(12) 4_665 ?
O6 C8 1.27(2) . ?
C1 C2 1.451(19) . ?
C2 C3 1.33(2) . ?
C2 C7 1.39(2) . ?
C3 C4 1.39(3) . ?
C3 H3 0.9500 . ?
C4 C5 1.38(3) . ?
C4 H4 0.9500 . ?
C5 C6 1.36(3) . ?
C5 H5 0.9500 . ?
C6 C7 1.42(3) . ?
C6 H6 0.9500 . ?
C7 H7 0.9500 . ?
C8 C9 1.52(2) . ?
C9 C14 1.38(2) . ?
C9 C10 1.44(3) . ?
C10 C11 1.32(3) . ?
C10 H8 0.9500 . ?
C11 C12 1.33(3) . ?
C11 H9 0.9500 . ?
C12 C13 1.37(3) . ?
C12 H10 0.9500 . ?
C13 C14 1.37(3) . ?
C13 H11 0.9500 . ?
C14 H12 0.9500 . ?
